data_4511157
loop_
_publ_author_name
'Su\'arez-Varela, Jos\'e'
'Moreno, Jos\'e Mar\'ia'
'Maimoun, Ikram Ben'
'Lloret, Francesc'
'Mrozinski, Jerzy'
'Kivek\"as, Raikko'
'Colacio, Enrique'

_publ_section_title
;
 Novel Bimetallic-Dicyanamide Extended Two- and Three-Dimensional Networks
 through [Cu(rac-CTH)]2+Cation Templation
;
_journal_issue 9
_journal_name_full 'Crystal Growth &amp; Design'
_journal_page_first 4102
_journal_paper_doi 10.1021/cg9003438
_journal_volume 9
_journal_year 2009
_chemical_absolute_configuration unk
_chemical_formula_sum 'C48 H72 Cu2 Mn2 N32'
_chemical_formula_weight 1334.34
_chemical_name_systematic
; 
 ? 
;
_space_group_IT_number 4
_symmetry_cell_setting monoclinic
_symmetry_space_group_name_Hall 'P 2yb'
_symmetry_space_group_name_H-M 'P 1 21 1'
_atom_sites_solution_hydrogens geom
_atom_sites_solution_primary direct
_atom_sites_solution_secondary difmap
_audit_creation_method SHELXL-97
_cell_angle_alpha 90.00
_cell_angle_beta 99.244(2)
_cell_angle_gamma 90.00
_cell_formula_units_Z 1
_cell_length_a 8.7720(7)
_cell_length_b 12.5373(11)
_cell_length_c 14.2431(12)
_cell_measurement_reflns_used 154
_cell_measurement_temperature 298(2)
_cell_measurement_theta_max 20.2722
_cell_measurement_theta_min 2.8599
_cell_volume 1546.1(2)
_computing_cell_refinement 'Bruker SMART'
_computing_data_collection 'Bruker SMART'
_computing_data_reduction 'Bruker SAINT'
_computing_molecular_graphics 'Bruker SHELXTL'
_computing_publication_material 'Bruker SHELXTL'
_computing_structure_refinement 'SHELXL-97 (Sheldrick, 1997)'
_computing_structure_solution 'SHELXS-97 (Sheldrick, 1990)'
_diffrn_ambient_temperature 298(2)
_diffrn_measured_fraction_theta_full 0.906
_diffrn_measured_fraction_theta_max 0.906
_diffrn_measurement_device_type 'CCD area detector'
_diffrn_measurement_method 'phi and omega scans'
_diffrn_radiation_monochromator graphite
_diffrn_radiation_source 'fine-focus sealed tube'
_diffrn_radiation_type MoK\a
_diffrn_radiation_wavelength 0.71073
_diffrn_reflns_av_R_equivalents 0.0291
_diffrn_reflns_av_sigmaI/netI 0.0707
_diffrn_reflns_limit_h_max 8
_diffrn_reflns_limit_h_min -11
_diffrn_reflns_limit_k_max 16
_diffrn_reflns_limit_k_min -16
_diffrn_reflns_limit_l_max 18
_diffrn_reflns_limit_l_min -15
_diffrn_reflns_number 9818
_diffrn_reflns_theta_full 28.34
_diffrn_reflns_theta_max 28.34
_diffrn_reflns_theta_min 1.45
_diffrn_standards_decay_% <1
_exptl_absorpt_coefficient_mu 1.140
_exptl_absorpt_correction_T_max 0.9483
_exptl_absorpt_correction_T_min 0.7629
_exptl_absorpt_correction_type 'empirical (Sheldrick, 1996)'
_exptl_crystal_colour blue
_exptl_crystal_density_diffrn 1.433
_exptl_crystal_density_method 'not measured'
_exptl_crystal_description plate
_exptl_crystal_F_000 692
_exptl_crystal_size_max 0.22
_exptl_crystal_size_mid 0.16
_exptl_crystal_size_min 0.05
_refine_diff_density_max 0.456
_refine_diff_density_min -0.287
_refine_diff_density_rms 0.066
_refine_ls_abs_structure_details 'Flack H D (1983), Acta Cryst. A39, 876-881'
_refine_ls_abs_structure_Flack 0.06(2)
_refine_ls_extinction_method none
_refine_ls_goodness_of_fit_ref 0.987
_refine_ls_hydrogen_treatment constr
_refine_ls_matrix_type full
_refine_ls_number_parameters 393
_refine_ls_number_reflns 6595
_refine_ls_number_restraints 1
_refine_ls_restrained_S_all 0.987
_refine_ls_R_factor_all 0.0743
_refine_ls_R_factor_gt 0.0566
_refine_ls_shift/su_max 0.004
_refine_ls_shift/su_mean 0.000
_refine_ls_structure_factor_coef Fsqd
_refine_ls_weighting_details 'calc w=1/[\s^2^(Fo^2^)+(0.0503P)^2^+0.0000P] where P=(Fo^2^+2Fc^2^)/3'
_refine_ls_weighting_scheme calc
_refine_ls_wR_factor_gt 0.1114
_refine_ls_wR_factor_ref 0.1213
_reflns_number_gt 5134
_reflns_number_total 6595
_reflns_threshold_expression >2sigma(I)
_cod_data_source_file cg9003438_si_001.cif
_cod_data_source_block Compound_2
_cod_depositor_comments
;
The following automatic conversions were performed:

'_symmetry_cell_setting' value 'Monoclinic' changed to 'monoclinic'
according to
/usr/data/users/saulius/automatic-downloads/retrospective/ACS/lib/dictionaries/cif_core.dic
dictionary named 'cif_core.dic' version 2.4.2 from 2011-04-26.

Automatic conversion script
Id: cif_fix_values 2281 2013-09-26 08:29:07Z andrius 
;
_cod_original_sg_symbol_H-M P2(1)
_cod_database_code 4511157

loop_
_symmetry_equiv_pos_as_xyz
'x, y, z'
'-x, y+1/2, -z'

loop_
_atom_site_label
_atom_site_type_symbol
_atom_site_fract_x
_atom_site_fract_y
_atom_site_fract_z
_atom_site_U_iso_or_equiv
_atom_site_adp_type
_atom_site_occupancy
_atom_site_symmetry_multiplicity
_atom_site_calc_flag
_atom_site_refinement_flags
_atom_site_disorder_group
Mn1 Mn -0.01757(6) 0.87630(7) 0.20982(4) 0.03320(16) Uani 1 1 d . .
Cu1 Cu 0.46382(5) 0.87081(4) 0.71040(3) 0.03427(14) Uani 1 1 d . .
N1 N 0.3833(5) 0.7244(3) 0.6646(3) 0.0406(9) Uani 1 1 d . .
H1 H 0.3187 0.7362 0.6045 0.049 Uiso 1 1 d R .
C2 C 0.5011(6) 0.6429(4) 0.6459(4) 0.0483(13) Uani 1 1 d . .
C3 C 0.5914(7) 0.6904(4) 0.5732(4) 0.0574(15) Uani 1 1 d . .
H3A H 0.6422 0.6321 0.5458 0.069 Uiso 1 1 calc R .
H3B H 0.5171 0.7207 0.5223 0.069 Uiso 1 1 calc R .
C4 C 0.7122(7) 0.7749(5) 0.6045(4) 0.0563(15) Uani 1 1 d . .
H4 H 0.7824 0.7479 0.6599 0.068 Uiso 1 1 calc R .
N5 N 0.6389(4) 0.8734(4) 0.6328(3) 0.0471(9) Uani 1 1 d . .
H5 H 0.5925 0.9039 0.5732 0.057 Uiso 1 1 d R .
C6 C 0.7507(8) 0.9552(5) 0.6735(6) 0.085(2) Uani 1 1 d . .
H6A H 0.8283 0.9228 0.7211 0.102 Uiso 1 1 calc R .
H6B H 0.8024 0.9840 0.6237 0.102 Uiso 1 1 calc R .
C7 C 0.6757(9) 1.0404(6) 0.7162(7) 0.096(3) Uani 1 1 d . .
H7A H 0.6247 1.0866 0.6661 0.116 Uiso 1 1 calc R .
H7B H 0.7537 1.0824 0.7558 0.116 Uiso 1 1 calc R .
N8 N 0.5614(5) 1.0046(3) 0.7742(3) 0.0515(11) Uani 1 1 d . .
H8 H 0.4811 1.0574 0.7652 0.062 Uiso 1 1 d R .
C9 C 0.6048(9) 0.9943(5) 0.8806(5) 0.080(2) Uani 1 1 d . .
C10 C 0.4629(10) 0.9731(5) 0.9241(4) 0.074(2) Uani 1 1 d . .
H10A H 0.3935 1.0328 0.9077 0.089 Uiso 1 1 calc R .
H10B H 0.4939 0.9748 0.9926 0.089 Uiso 1 1 calc R .
C11 C 0.3692(7) 0.8720(7) 0.9007(4) 0.0711(16) Uani 1 1 d . .
H11 H 0.4377 0.8106 0.9162 0.085 Uiso 1 1 calc R .
N12 N 0.3068(4) 0.8683(4) 0.7981(3) 0.0477(9) Uani 1 1 d . .
H12 H 0.2495 0.9334 0.7856 0.057 Uiso 1 1 d R .
C13 C 0.1960(8) 0.7820(6) 0.7611(5) 0.075(2) Uani 1 1 d . .
H13A H 0.1391 0.7598 0.8108 0.090 Uiso 1 1 calc R .
H13B H 0.1226 0.8091 0.7083 0.090 Uiso 1 1 calc R .
C14 C 0.2788(8) 0.6894(5) 0.7292(5) 0.0660(17) Uani 1 1 d . .
H14A H 0.3376 0.6540 0.7839 0.079 Uiso 1 1 calc R .
H14B H 0.2048 0.6388 0.6968 0.079 Uiso 1 1 calc R .
C15 C 0.6106(10) 0.6150(7) 0.7408(6) 0.097(2) Uani 1 1 d . .
H15A H 0.6630 0.6784 0.7664 0.145 Uiso 1 1 calc R .
H15B H 0.6852 0.5631 0.7283 0.145 Uiso 1 1 calc R .
H15C H 0.5508 0.5865 0.7858 0.145 Uiso 1 1 calc R .
C16 C 0.4175(8) 0.5428(4) 0.6035(5) 0.0683(17) Uani 1 1 d . .
H16A H 0.3590 0.5127 0.6484 0.102 Uiso 1 1 calc R .
H16B H 0.4918 0.4916 0.5892 0.102 Uiso 1 1 calc R .
H16C H 0.3491 0.5612 0.5462 0.102 Uiso 1 1 calc R .
C17 C 0.8052(10) 0.7953(6) 0.5253(7) 0.107(3) Uani 1 1 d . .
H17A H 0.8714 0.8558 0.5413 0.161 Uiso 1 1 calc R .
H17B H 0.7363 0.8093 0.4671 0.161 Uiso 1 1 calc R .
H17C H 0.8669 0.7337 0.5173 0.161 Uiso 1 1 calc R .
C18 C 0.6759(12) 1.1012(7) 0.9238(7) 0.141(4) Uani 1 1 d . .
H18A H 0.7676 1.1172 0.8977 0.211 Uiso 1 1 calc R .
H18B H 0.7013 1.0944 0.9916 0.211 Uiso 1 1 calc R .
H18C H 0.6023 1.1578 0.9085 0.211 Uiso 1 1 calc R .
C19 C 0.7186(12) 0.9077(8) 0.9096(8) 0.157(5) Uani 1 1 d . .
H19A H 0.8102 0.9206 0.8825 0.235 Uiso 1 1 calc R .
H19B H 0.6745 0.8404 0.8873 0.235 Uiso 1 1 calc R .
H19C H 0.7443 0.9061 0.9777 0.235 Uiso 1 1 calc R .
C20 C 0.2438(11) 0.8672(11) 0.9620(5) 0.137(4) Uani 1 1 d . .
H20A H 0.1857 0.8025 0.9489 0.205 Uiso 1 1 calc R .
H20B H 0.1762 0.9274 0.9483 0.205 Uiso 1 1 calc R .
H20C H 0.2898 0.8687 1.0279 0.205 Uiso 1 1 calc R .
N21 N 0.3239(6) 0.9667(4) 0.5969(3) 0.0599(13) Uani 1 1 d . .
C22 C 0.2071(7) 0.9861(4) 0.5515(3) 0.0433(12) Uani 1 1 d . .
N23 N 0.0713(5) 1.0128(4) 0.5062(3) 0.0548(12) Uani 1 1 d . .
C24 C 0.0369(5) 0.9906(3) 0.4172(4) 0.0338(10) Uani 1 1 d . .
N25 N -0.0009(6) 0.9750(4) 0.3381(3) 0.0513(12) Uani 1 1 d . .
N31 N 0.1834(6) 0.7342(4) 0.4623(4) 0.0655(14) Uani 1 1 d . .
C32 C 0.0965(6) 0.7260(4) 0.3933(4) 0.0406(11) Uani 1 1 d . .
N33 N 0.0001(5) 0.7272(3) 0.3121(3) 0.0412(10) Uani 1 1 d . .
C34 C -0.0683(7) 0.6385(5) 0.2806(4) 0.0540(14) Uani 1 1 d . .
N35 N -0.1269(9) 0.5657(5) 0.2456(4) 0.112(3) Uani 1 1 d . .
N41 N -0.0033(6) 1.0177(4) 0.1226(3) 0.0627(14) Uani 1 1 d . .
C42 C 0.0484(8) 1.0851(6) 0.0866(4) 0.0669(18) Uani 1 1 d . .
N43A N 0.097(7) 1.181(3) 0.065(2) 0.093(15) Uani 0.51(8) 1 d P 1
N43B N 0.146(2) 1.139(4) 0.040(3) 0.104(9) Uani 0.49(8) 1 d P 2
C44 C -0.0775(7) 0.7123(5) 0.0257(4) 0.0662(17) Uani 1 1 d . .
N45 N -0.0495(6) 0.7655(4) 0.0894(3) 0.0564(13) Uani 1 1 d . .
N51 N 0.2369(5) 0.8540(5) 0.2291(3) 0.0592(13) Uani 1 1 d . .
C52 C 0.3609(7) 0.8256(5) 0.2349(5) 0.0599(15) Uani 1 1 d . .
N53 N 0.4978(6) 0.7822(5) 0.2479(6) 0.103(2) Uani 1 1 d . .
C54 C -0.3819(6) 0.8332(5) 0.2215(4) 0.0576(16) Uani 1 1 d . .
N55 N -0.2719(4) 0.8683(5) 0.2027(3) 0.0631(12) Uani 1 1 d . .

loop_
_atom_site_aniso_label
_atom_site_aniso_U_11
_atom_site_aniso_U_22
_atom_site_aniso_U_33
_atom_site_aniso_U_23
_atom_site_aniso_U_13
_atom_site_aniso_U_12
Mn1 0.0258(3) 0.0392(4) 0.0349(3) 0.0003(4) 0.0056(2) -0.0005(4)
Cu1 0.0321(3) 0.0322(3) 0.0381(3) 0.0004(3) 0.0043(2) -0.0010(4)
N1 0.038(2) 0.040(2) 0.044(2) -0.0086(18) 0.0108(18) -0.0096(18)
C2 0.061(3) 0.034(3) 0.052(3) -0.003(2) 0.017(3) -0.001(2)
C3 0.063(4) 0.039(3) 0.076(4) -0.011(3) 0.031(3) 0.005(3)
C4 0.047(3) 0.056(4) 0.070(4) 0.004(3) 0.021(3) 0.009(3)
N5 0.0431(19) 0.042(2) 0.059(2) -0.002(3) 0.0174(17) -0.009(3)
C6 0.067(4) 0.064(4) 0.134(6) -0.021(5) 0.046(5) -0.015(4)
C7 0.081(5) 0.060(4) 0.157(7) -0.031(5) 0.046(5) -0.042(4)
N8 0.058(3) 0.039(2) 0.056(3) -0.009(2) 0.003(2) -0.002(2)
C9 0.089(5) 0.056(4) 0.079(5) -0.010(4) -0.040(4) 0.011(4)
C10 0.133(7) 0.062(4) 0.022(3) -0.007(3) -0.005(3) 0.007(4)
C11 0.106(4) 0.067(4) 0.045(3) 0.015(4) 0.027(3) 0.026(5)
N12 0.056(2) 0.041(2) 0.051(2) 0.000(3) 0.0238(18) 0.005(3)
C13 0.068(4) 0.083(5) 0.084(5) -0.013(4) 0.042(4) -0.019(4)
C14 0.071(4) 0.051(3) 0.082(4) 0.000(3) 0.028(3) -0.015(3)
C15 0.105(6) 0.074(5) 0.108(6) 0.014(4) 0.008(5) 0.010(4)
C16 0.088(5) 0.034(3) 0.086(5) -0.002(3) 0.027(4) -0.004(3)
C17 0.108(6) 0.076(5) 0.163(8) 0.002(5) 0.096(6) 0.006(4)
C18 0.176(10) 0.096(6) 0.120(7) -0.034(6) -0.067(7) -0.029(6)
C19 0.145(9) 0.132(9) 0.167(10) -0.021(7) -0.054(8) 0.035(7)
C20 0.186(9) 0.167(9) 0.077(5) 0.036(7) 0.083(6) 0.053(10)
N21 0.062(3) 0.071(3) 0.043(3) 0.011(2) -0.003(2) 0.009(3)
C22 0.056(3) 0.042(3) 0.033(3) 0.005(2) 0.010(2) 0.002(2)
N23 0.048(3) 0.069(3) 0.045(3) -0.014(2) -0.001(2) 0.012(2)
C24 0.034(3) 0.025(2) 0.042(3) -0.0020(19) 0.004(2) 0.0009(18)
N25 0.056(3) 0.047(3) 0.046(3) -0.004(2) -0.006(2) 0.016(2)
N31 0.073(4) 0.063(3) 0.056(3) -0.002(3) -0.004(3) 0.002(3)
C32 0.039(3) 0.035(3) 0.049(3) 0.001(2) 0.007(3) 0.001(2)
N33 0.047(2) 0.032(2) 0.041(2) 0.0010(18) -0.004(2) -0.0063(19)
C34 0.068(4) 0.049(3) 0.043(3) 0.011(3) 0.002(3) -0.015(3)
N35 0.161(7) 0.085(4) 0.077(4) 0.014(3) -0.019(4) -0.080(5)
N41 0.074(4) 0.060(3) 0.054(3) 0.022(3) 0.009(3) -0.008(3)
C42 0.071(4) 0.073(4) 0.049(4) 0.022(3) -0.012(3) -0.007(3)
N43A 0.11(2) 0.082(16) 0.063(12) 0.046(11) -0.049(12) -0.053(15)
N43B 0.054(10) 0.101(19) 0.15(2) 0.072(15) 0.007(12) -0.001(10)
C44 0.066(4) 0.069(4) 0.058(4) -0.021(3) -0.007(3) 0.026(3)
N45 0.062(3) 0.064(3) 0.044(3) -0.012(2) 0.011(2) 0.005(3)
N51 0.031(2) 0.078(4) 0.069(3) 0.011(3) 0.0119(19) 0.000(3)
C52 0.036(3) 0.068(4) 0.078(4) 0.007(3) 0.014(3) -0.007(3)
N53 0.034(3) 0.097(5) 0.181(7) 0.041(5) 0.027(4) 0.014(3)
C54 0.030(3) 0.062(4) 0.077(4) -0.013(3) -0.003(3) 0.009(2)
N55 0.0260(19) 0.086(3) 0.078(3) -0.016(4) 0.0099(19) -0.005(3)

loop_
_atom_type_symbol
_atom_type_description
_atom_type_scat_dispersion_real
_atom_type_scat_dispersion_imag
_atom_type_scat_source
C C 0.0033 0.0016 'International Tables Vol C Tables 4.2.6.8 and 6.1.1.4'
H H 0.0000 0.0000 'International Tables Vol C Tables 4.2.6.8 and 6.1.1.4'
N N 0.0061 0.0033 'International Tables Vol C Tables 4.2.6.8 and 6.1.1.4'
Mn Mn 0.3368 0.7283 'International Tables Vol C Tables 4.2.6.8 and 6.1.1.4'
Cu Cu 0.3201 1.2651 'International Tables Vol C Tables 4.2.6.8 and 6.1.1.4'

loop_
_geom_angle_atom_site_label_1
_geom_angle_atom_site_label_2
_geom_angle_atom_site_label_3
_geom_angle
_geom_angle_site_symmetry_1
_geom_angle_site_symmetry_3
N41 Mn1 N45 94.7(2) . .
N41 Mn1 N25 90.79(19) . .
N45 Mn1 N25 173.7(2) . .
N41 Mn1 N55 99.2(2) . .
N45 Mn1 N55 86.26(19) . .
N25 Mn1 N55 89.73(18) . .
N41 Mn1 N51 91.39(19) . .
N45 Mn1 N51 90.96(19) . .
N25 Mn1 N51 92.09(18) . .
N55 Mn1 N51 169.2(2) . .
N41 Mn1 N33 172.75(18) . .
N45 Mn1 N33 88.19(17) . .
N25 Mn1 N33 86.76(17) . .
N55 Mn1 N33 87.6(2) . .
N51 Mn1 N33 81.89(17) . .
N12 Cu1 N5 174.48(15) . .
N12 Cu1 N8 90.9(2) . .
N5 Cu1 N8 85.94(19) . .
N12 Cu1 N1 86.97(19) . .
N5 Cu1 N1 95.41(17) . .
N8 Cu1 N1 171.03(18) . .
N12 Cu1 N21 96.19(18) . .
N5 Cu1 N21 88.44(18) . .
N8 Cu1 N21 91.31(19) . .
N1 Cu1 N21 97.59(19) . .
C14 N1 C2 115.1(4) . .
C14 N1 Cu1 106.8(3) . .
C2 N1 Cu1 117.1(3) . .
N1 C2 C3 107.5(4) . .
N1 C2 C16 109.1(4) . .
C3 C2 C16 108.8(4) . .
N1 C2 C15 110.0(5) . .
C3 C2 C15 111.1(5) . .
C16 C2 C15 110.3(5) . .
C4 C3 C2 119.3(5) . .
N5 C4 C17 111.9(5) . .
N5 C4 C3 110.5(4) . .
C17 C4 C3 109.5(6) . .
C6 N5 C4 113.4(4) . .
C6 N5 Cu1 108.2(4) . .
C4 N5 Cu1 122.4(4) . .
C7 C6 N5 111.2(5) . .
C6 C7 N8 114.3(5) . .
C7 N8 C9 120.5(6) . .
C7 N8 Cu1 106.1(3) . .
C9 N8 Cu1 113.6(4) . .
C19 C9 C10 108.7(8) . .
C19 C9 N8 113.0(7) . .
C10 C9 N8 109.7(5) . .
C19 C9 C18 108.1(7) . .
C10 C9 C18 107.2(7) . .
N8 C9 C18 110.0(6) . .
C9 C10 C11 120.9(5) . .
N12 C11 C20 112.5(5) . .
N12 C11 C10 110.2(5) . .
C20 C11 C10 108.9(7) . .
C11 N12 C13 119.3(5) . .
C11 N12 Cu1 115.7(3) . .
C13 N12 Cu1 105.4(3) . .
C14 C13 N12 110.7(5) . .
N1 C14 C13 110.2(5) . .
C22 N21 Cu1 149.9(5) . .
N21 C22 N23 175.0(6) . .
C24 N23 C22 118.9(4) . .
N25 C24 N23 175.9(5) . .
C24 N25 Mn1 153.1(4) . .
N31 C32 N33 173.9(6) . .
C34 N33 C32 119.0(5) . .
C34 N33 Mn1 118.7(3) . .
C32 N33 Mn1 121.3(3) . .
N35 C34 N33 173.9(6) . .
C42 N41 Mn1 159.7(5) . .
N41 C42 N43A 163(3) . .
N41 C42 N43B 160(2) . .
N43A C42 N43B 34.7(14) . .
C42 N43A C44 120(2) . 2
C44 N43B C42 115.1(17) 2 .
N45 C44 N43B 164(2) . 2_545
N45 C44 N43A 159(3) . 2_545
N43B C44 N43A 34.4(15) 2_545 2_545
C44 N45 Mn1 174.3(5) . .
C52 N51 Mn1 168.6(5) . .
N51 C52 N53 172.3(7) . .
C52 N53 C54 120.7(6) . 1_655
N55 C54 N53 173.4(6) . 1_455
C54 N55 Mn1 153.7(5) . .

loop_
_geom_bond_atom_site_label_1
_geom_bond_atom_site_label_2
_geom_bond_distance
_geom_bond_site_symmetry_2
Mn1 N41 2.180(5) .
Mn1 N45 2.189(5) .
Mn1 N25 2.192(5) .
Mn1 N55 2.220(4) .
Mn1 N51 2.222(4) .
Mn1 N33 2.360(4) .
Cu1 N12 2.003(3) .
Cu1 N5 2.031(3) .
Cu1 N8 2.031(4) .
Cu1 N1 2.036(4) .
Cu1 N21 2.220(5) .
N1 C14 1.466(7) .
N1 C2 1.508(6) .
C2 C3 1.523(7) .
C2 C16 1.528(7) .
C2 C15 1.567(9) .
C3 C4 1.515(8) .
C4 N5 1.478(7) .
C4 C17 1.516(9) .
N5 C6 1.472(8) .
C6 C7 1.440(9) .
C7 N8 1.469(8) .
N8 C9 1.508(8) .
C9 C19 1.488(11) .
C9 C10 1.500(10) .
C9 C18 1.562(10) .
C10 C11 1.519(10) .
C11 N12 1.476(6) .
C11 C20 1.512(8) .
N12 C13 1.492(8) .
C13 C14 1.479(9) .
N21 C22 1.146(6) .
C22 N23 1.304(7) .
N23 C24 1.286(6) .
C24 N25 1.139(6) .
N31 C32 1.147(7) .
C32 N33 1.319(6) .
N33 C34 1.308(7) .
C34 N35 1.125(7) .
N41 C42 1.121(8) .
C42 N43A 1.33(2) .
C42 N43B 1.35(3) .
N43A C44 1.34(2) 2
N43B C44 1.37(2) 2
C44 N45 1.122(7) .
C44 N43B 1.37(2) 2_545
C44 N43A 1.34(2) 2_545
N51 C52 1.135(6) .
C52 N53 1.305(7) .
N53 C54 1.338(8) 1_655
C54 N55 1.131(7) .
C54 N53 1.338(8) 1_455
